data_7103923
loop_
_publ_author_name
'Andrew Bond'

_publ_section_title
;
In situ co-crystallisation as a tool for
low-temperature crystal engineering
;
_journal_name_full 'Chemical communications (Cambridge, England)'
_journal_paper_doi 10.1039/b208904a
_journal_year 2003
_chemical_formula_moiety 'C4 H4 N2, 2(C4 H8 O2)'
_chemical_formula_sum 'C12 H20 N2 O4'
_chemical_formula_weight 256.30
_chemical_name_common 'pyrazine / butanoic acid'
_space_group_IT_number 14
_symmetry_cell_setting monoclinic
_symmetry_space_group_name_Hall '-P 2yn'
_symmetry_space_group_name_H-M 'P 1 21/n 1'
_atom_sites_solution_hydrogens geom
_atom_sites_solution_primary direct
_atom_sites_solution_secondary difmap
_cell_angle_alpha 90.00
_cell_angle_beta 109.736(3)
_cell_angle_gamma 90.00
_cell_formula_units_Z 2
_cell_length_a 9.8544(7)
_cell_length_b 5.7127(4)
_cell_length_c 13.5338(13)
_cell_measurement_reflns_used 7873
_cell_measurement_temperature 180(2)
_cell_measurement_theta_max 25.03
_cell_measurement_theta_min 1.00
_cell_volume 717.13(10)
_computing_cell_refinement 'HKL Scalepack (Otwinowski & Minor, 1997)'
_computing_data_collection 'Collect (Nonius, 1998)'
_computing_data_reduction
;
HKL Denzo and Scalepack (Otwinowski & Minor, 1997)
;
_computing_publication_material 'SHELXL-97 (Sheldrick, 1997)'
_computing_structure_refinement 'SHELXL-97 (Sheldrick, 1997)'
_computing_structure_solution 'SIR-92 (Altomare et al., 1994)'
_diffrn_ambient_temperature 180(2)
_diffrn_measured_fraction_theta_full 0.982
_diffrn_measured_fraction_theta_max 0.982
_diffrn_measurement_device_type 'Nonius KappaCCD'
_diffrn_measurement_method 'Thin slice \w and \f scans'
_diffrn_radiation_monochromator graphite
_diffrn_radiation_source 'fine-focus sealed tube'
_diffrn_radiation_type MoK\a
_diffrn_radiation_wavelength 0.7107
_diffrn_reflns_av_R_equivalents 0.0363
_diffrn_reflns_av_sigmaI/netI 0.0411
_diffrn_reflns_limit_h_max 11
_diffrn_reflns_limit_h_min -11
_diffrn_reflns_limit_k_max 6
_diffrn_reflns_limit_k_min -6
_diffrn_reflns_limit_l_max 16
_diffrn_reflns_limit_l_min -13
_diffrn_reflns_number 3855
_diffrn_reflns_theta_full 25.03
_diffrn_reflns_theta_max 25.03
_diffrn_reflns_theta_min 3.91
_diffrn_standards_number 0
_exptl_absorpt_coefficient_mu 0.089
_exptl_absorpt_correction_type none
_exptl_crystal_colour colourless
_exptl_crystal_density_diffrn 1.187
_exptl_crystal_density_method 'not measured'
_exptl_crystal_description cylinder
_exptl_crystal_F_000 276
_exptl_crystal_size_length 0.35
_exptl_crystal_size_rad 0.10
_refine_diff_density_max 0.165
_refine_diff_density_min -0.169
_refine_diff_density_rms 0.033
_refine_ls_extinction_method none
_refine_ls_goodness_of_fit_ref 1.044
_refine_ls_hydrogen_treatment mixed
_refine_ls_matrix_type full
_refine_ls_number_parameters 87
_refine_ls_number_reflns 1245
_refine_ls_number_restraints 0
_refine_ls_restrained_S_all 1.044
_refine_ls_R_factor_all 0.0571
_refine_ls_R_factor_gt 0.0448
_refine_ls_shift/su_max 0.000
_refine_ls_shift/su_mean 0.000
_refine_ls_structure_factor_coef Fsqd
_refine_ls_weighting_details 'calc w=1/[\s^2^(Fo^2^)+(0.0465P)^2^+0.2173P] where P=(Fo^2^+2Fc^2^)/3'
_refine_ls_weighting_scheme calc
_refine_ls_wR_factor_gt 0.1058
_refine_ls_wR_factor_ref 0.1154
_reflns_number_gt 1023
_reflns_number_total 1245
_reflns_threshold_expression I>2\s(I)
_cod_data_source_file b208904a.txt
_cod_data_source_block ab0207
_cod_original_sg_symbol_H-M P21/n
_cod_database_code 7103923

loop_
_symmetry_equiv_pos_as_xyz
'x, y, z'
'-x+1/2, y+1/2, -z+1/2'
'-x, -y, -z'
'x-1/2, -y-1/2, z-1/2'

loop_
_atom_site_label
_atom_site_type_symbol
_atom_site_fract_x
_atom_site_fract_y
_atom_site_fract_z
_atom_site_U_iso_or_equiv
_atom_site_adp_type
_atom_site_occupancy
_atom_site_symmetry_multiplicity
_atom_site_calc_flag
_atom_site_refinement_flags
_atom_site_disorder_assembly
_atom_site_disorder_group
O1 O -0.25942(18) 0.0583(3) 0.00876(9) 0.0704(5) Uani 1 1 d . . .
H1 H -0.200(3) -0.063(5) 0.007(2) 0.097(8) Uiso 1 1 d . . .
O2 O -0.31294(15) 0.0311(2) -0.16337(9) 0.0594(4) Uani 1 1 d . . .
C1 C -0.33206(18) 0.1209(3) -0.08890(12) 0.0439(4) Uani 1 1 d . . .
C2 C -0.43771(19) 0.3128(3) -0.09522(12) 0.0493(5) Uani 1 1 d . . .
H2A H -0.3865 0.4439 -0.0502 0.059 Uiso 1 1 calc R . .
H2B H -0.5113 0.2544 -0.0664 0.059 Uiso 1 1 calc R . .
C3 C -0.51327(19) 0.4051(3) -0.20463(13) 0.0495(5) Uani 1 1 d . . .
H3A H -0.5644 0.2747 -0.2503 0.059 Uiso 1 1 calc R . .
H3B H -0.4405 0.4669 -0.2334 0.059 Uiso 1 1 calc R . .
C4 C -0.6208(2) 0.5973(3) -0.20682(14) 0.0581(5) Uani 1 1 d . . .
H4A H -0.6723 0.6432 -0.2797 0.087 Uiso 1 1 calc R . .
H4B H -0.5695 0.7331 -0.1673 0.087 Uiso 1 1 calc R . .
H4C H -0.6900 0.5397 -0.1749 0.087 Uiso 1 1 calc R . .
N1A N -0.08164(15) -0.3083(2) 0.00979(10) 0.0466(4) Uani 1 1 d . . .
C2A C 0.0126(2) -0.4124(3) 0.09338(12) 0.0485(5) Uani 1 1 d . . .
H2AA H 0.0243 -0.3536 0.1614 0.058 Uiso 1 1 calc R . .
C1A C -0.09307(19) -0.3984(3) -0.08378(12) 0.0455(4) Uani 1 1 d . . .
H1AA H -0.1587 -0.3297 -0.1453 0.055 Uiso 1 1 calc R . .

loop_
_atom_site_aniso_label
_atom_site_aniso_U_11
_atom_site_aniso_U_22
_atom_site_aniso_U_33
_atom_site_aniso_U_23
_atom_site_aniso_U_13
_atom_site_aniso_U_12
O1 0.0896(11) 0.0855(10) 0.0310(7) 0.0054(6) 0.0137(6) 0.0416(9)
O2 0.0710(9) 0.0671(8) 0.0333(7) -0.0030(6) 0.0087(6) 0.0215(7)
C1 0.0483(10) 0.0491(10) 0.0311(8) -0.0002(7) 0.0094(7) 0.0025(7)
C2 0.0533(10) 0.0537(10) 0.0401(9) -0.0004(7) 0.0148(8) 0.0068(8)
C3 0.0500(10) 0.0531(10) 0.0429(9) 0.0036(7) 0.0124(8) 0.0064(8)
C4 0.0591(12) 0.0579(12) 0.0531(11) 0.0056(8) 0.0135(9) 0.0117(9)
N1A 0.0534(9) 0.0515(9) 0.0317(7) 0.0016(6) 0.0099(6) 0.0074(6)
C2A 0.0595(11) 0.0540(10) 0.0274(8) -0.0010(7) 0.0086(7) 0.0054(8)
C1A 0.0496(10) 0.0523(10) 0.0293(8) 0.0041(7) 0.0063(7) 0.0052(7)

loop_
_atom_type_symbol
_atom_type_description
_atom_type_scat_dispersion_real
_atom_type_scat_dispersion_imag
_atom_type_scat_source
C C 0.0033 0.0016 'International Tables Vol C Tables 4.2.6.8 and 6.1.1.4'
H H 0.0000 0.0000 'International Tables Vol C Tables 4.2.6.8 and 6.1.1.4'
N N 0.0061 0.0033 'International Tables Vol C Tables 4.2.6.8 and 6.1.1.4'
O O 0.0106 0.0060 'International Tables Vol C Tables 4.2.6.8 and 6.1.1.4'

loop_
_geom_angle_atom_site_label_1
_geom_angle_atom_site_label_2
_geom_angle_atom_site_label_3
_geom_angle
_geom_angle_site_symmetry_1
_geom_angle_site_symmetry_3
_geom_angle_publ_flag
C1 O1 H1 108.4(16) . . ?
O2 C1 O1 122.53(16) . . ?
O2 C1 C2 124.68(14) . . ?
O1 C1 C2 112.79(14) . . ?
C1 C2 C3 114.56(13) . . ?
C1 C2 H2A 108.6 . . ?
C3 C2 H2A 108.6 . . ?
C1 C2 H2B 108.6 . . ?
C3 C2 H2B 108.6 . . ?
H2A C2 H2B 107.6 . . ?
C2 C3 C4 112.41(14) . . ?
C2 C3 H3A 109.1 . . ?
C4 C3 H3A 109.1 . . ?
C2 C3 H3B 109.1 . . ?
C4 C3 H3B 109.1 . . ?
H3A C3 H3B 107.9 . . ?
C3 C4 H4A 109.5 . . ?
C3 C4 H4B 109.5 . . ?
H4A C4 H4B 109.5 . . ?
C3 C4 H4C 109.5 . . ?
H4A C4 H4C 109.5 . . ?
H4B C4 H4C 109.5 . . ?
C1A N1A C2A 116.28(14) . . ?
N1A C2A C1A 121.93(14) . 3_545 ?
N1A C2A H2AA 119.0 . . ?
C1A C2A H2AA 119.0 3_545 . ?
N1A C1A C2A 121.79(14) . 3_545 ?
N1A C1A H1AA 119.1 . . ?
C2A C1A H1AA 119.1 3_545 . ?

loop_
_geom_bond_atom_site_label_1
_geom_bond_atom_site_label_2
_geom_bond_distance
_geom_bond_site_symmetry_2
_geom_bond_publ_flag
O1 C1 1.3222(19) . ?
O1 H1 0.91(3) . ?
O2 C1 1.2013(19) . ?
C1 C2 1.494(2) . ?
C2 C3 1.510(2) . ?
C2 H2A 0.9900 . ?
C2 H2B 0.9900 . ?
C3 C4 1.520(3) . ?
C3 H3A 0.9900 . ?
C3 H3B 0.9900 . ?
C4 H4A 0.9800 . ?
C4 H4B 0.9800 . ?
C4 H4C 0.9800 . ?
N1A C1A 1.336(2) . ?
N1A C2A 1.337(2) . ?
C2A C1A 1.372(2) 3_545 ?
C2A H2AA 0.9500 . ?
C1A C2A 1.372(2) 3_545 ?
C1A H1AA 0.9500 . ?

loop_
_geom_torsion_atom_site_label_1
_geom_torsion_atom_site_label_2
_geom_torsion_atom_site_label_3
_geom_torsion_atom_site_label_4
_geom_torsion
_geom_torsion_site_symmetry_1
_geom_torsion_site_symmetry_2
_geom_torsion_site_symmetry_3
_geom_torsion_site_symmetry_4
_geom_torsion_publ_flag
O2 C1 C2 C3 -5.1(3) . . . . ?
O1 C1 C2 C3 174.66(16) . . . . ?
C1 C2 C3 C4 179.24(16) . . . . ?
C1A N1A C2A C1A -0.1(3) . . . 3_545 ?
C2A N1A C1A C2A 0.1(3) . . . 3_545 ?
